data_4001029
loop_
_publ_author_name
'Choi, Jaewon'
'Ko, Ju Hong'
'Jung, Il Gu'
'Yang, Hye Yun'
'Ko, Kyoung Chul'
'Lee, Jin Yong'
'Lee, Sang Moon'
'Kim, Hae Jin'
'Nam, Jeong Ho'
'Ahn, Joung Real'
'Son, Seung Uk'

_publ_section_title
;
 Reaction of Imidazoline-2-Selone with Acids and Its Use for Selective
 Coordination of Platinum Ions on Silica Surface
;
_journal_issue 13
_journal_name_full 'Chemistry of Materials'
_journal_page_first 2571
_journal_paper_doi 10.1021/cm900802z
_journal_volume 21
_journal_year 2009
_chemical_formula_sum 'C10 H16 Cl2 N4 O0 Se2'
_chemical_formula_weight 421.09
_chemical_name_systematic
; 
 ? 
;
_space_group_IT_number 4
_symmetry_cell_setting monoclinic
_symmetry_space_group_name_Hall 'P 2yb'
_symmetry_space_group_name_H-M 'P 1 21 1'
_atom_sites_solution_hydrogens geom
_atom_sites_solution_primary direct
_atom_sites_solution_secondary difmap
_audit_creation_method SHELXL-97
_cell_angle_alpha 90.00
_cell_angle_beta 106.013(2)
_cell_angle_gamma 90.00
_cell_formula_units_Z 2
_cell_length_a 7.8050(3)
_cell_length_b 11.0797(5)
_cell_length_c 9.4489(4)
_cell_measurement_temperature 293(2)
_cell_volume 785.41(6)
_computing_structure_refinement 'SHELXL-97 (Sheldrick, 1997)'
_computing_structure_solution 'SHELXS-97 (Sheldrick, 1990)'
_diffrn_ambient_temperature 293(2)
_diffrn_measured_fraction_theta_full 0.895
_diffrn_measured_fraction_theta_max 0.895
_diffrn_radiation_monochromator graphite
_diffrn_radiation_source 'fine-focus sealed tube'
_diffrn_radiation_type MoK\a
_diffrn_radiation_wavelength 0.71073
_diffrn_reflns_av_R_equivalents 0.0197
_diffrn_reflns_av_sigmaI/netI 0.0420
_diffrn_reflns_limit_h_max 10
_diffrn_reflns_limit_h_min -10
_diffrn_reflns_limit_k_max 14
_diffrn_reflns_limit_k_min -13
_diffrn_reflns_limit_l_max 10
_diffrn_reflns_limit_l_min -12
_diffrn_reflns_number 5921
_diffrn_reflns_theta_full 28.36
_diffrn_reflns_theta_max 28.36
_diffrn_reflns_theta_min 2.24
_exptl_absorpt_coefficient_mu 5.037
_exptl_crystal_colour White
_exptl_crystal_density_diffrn 1.781
_exptl_crystal_density_method 'not measured'
_exptl_crystal_description Block
_exptl_crystal_F_000 412
_exptl_crystal_size_max 0.2
_exptl_crystal_size_mid 0.1
_exptl_crystal_size_min 0.1
_refine_diff_density_max 0.294
_refine_diff_density_min -0.256
_refine_diff_density_rms 0.052
_refine_ls_abs_structure_details 'Flack H D (1983), Acta Cryst. A39, 876-881'
_refine_ls_abs_structure_Flack 0.031(6)
_refine_ls_extinction_method none
_refine_ls_goodness_of_fit_ref 0.915
_refine_ls_hydrogen_treatment mixed
_refine_ls_matrix_type full
_refine_ls_number_parameters 163
_refine_ls_number_reflns 2961
_refine_ls_number_restraints 1
_refine_ls_restrained_S_all 0.915
_refine_ls_R_factor_all 0.0225
_refine_ls_R_factor_gt 0.0201
_refine_ls_shift/su_max 0.002
_refine_ls_shift/su_mean 0.000
_refine_ls_structure_factor_coef Fsqd
_refine_ls_weighting_details 'calc w=1/[\s^2^(Fo^2^)+(0.0000P)^2^+0.0000P] where P=(Fo^2^+2Fc^2^)/3'
_refine_ls_weighting_scheme calc
_refine_ls_wR_factor_gt 0.0410
_refine_ls_wR_factor_ref 0.0415
_reflns_number_gt 2747
_reflns_number_total 2961
_reflns_threshold_expression >2sigma(I)
_cod_data_source_file cm900802z_si_001.cif
_cod_data_source_block cjw02
_cod_depositor_comments
;
The following automatic conversions were performed:

'_symmetry_cell_setting' value 'Monoclinic' changed to 'monoclinic'
according to /home/saulius/struct/CIF-dictionaries/cif_core.dic
dictionary named 'cif_core.dic' version 2.4.2 from 2011-04-26.

Automatic conversion script
Id: cif_fix_values 1715 2011-07-08 13:25:40Z adriana 
;
_cod_original_sg_symbol_H-M P21
_cod_database_code 4001029

loop_
_symmetry_equiv_pos_as_xyz
'x, y, z'
'-x, y+1/2, -z'

loop_
_atom_site_label
_atom_site_type_symbol
_atom_site_fract_x
_atom_site_fract_y
_atom_site_fract_z
_atom_site_U_iso_or_equiv
_atom_site_adp_type
_atom_site_occupancy
_atom_site_symmetry_multiplicity
_atom_site_calc_flag
_atom_site_refinement_flags
C1 C 0.3320(3) 0.5776(3) 0.5208(3) 0.0312(7) Uani 1 1 d .
C2 C 0.3210(3) 0.6707(2) 0.8737(3) 0.0287(6) Uani 1 1 d .
C3 C 0.0048(4) 0.6039(4) 0.7738(4) 0.0575(10) Uani 1 1 d .
H3A H -0.0678 0.5418 0.7983 0.086 Uiso 1 1 calc R
H3B H 0.0120 0.5921 0.6749 0.086 Uiso 1 1 calc R
H3C H -0.0471 0.6813 0.7814 0.086 Uiso 1 1 calc R
C4 C 0.6352(3) 0.6941(3) 1.0273(4) 0.0515(9) Uani 1 1 d .
H4A H 0.7079 0.6565 1.1149 0.077 Uiso 1 1 calc R
H4B H 0.6266 0.7790 1.0443 0.077 Uiso 1 1 calc R
H4C H 0.6880 0.6819 0.9479 0.077 Uiso 1 1 calc R
C5 C 0.1280(4) 0.6926(4) 0.3152(4) 0.0631(10) Uani 1 1 d .
H5A H 0.0257 0.6730 0.2354 0.095 Uiso 1 1 calc R
H5B H 0.2208 0.7237 0.2766 0.095 Uiso 1 1 calc R
H5C H 0.0958 0.7525 0.3768 0.095 Uiso 1 1 calc R
C6 C 0.4809(4) 0.4160(3) 0.6945(4) 0.0516(9) Uani 1 1 d .
H6A H 0.4593 0.3319 0.7066 0.077 Uiso 1 1 calc R
H6B H 0.4782 0.4590 0.7821 0.077 Uiso 1 1 calc R
H6C H 0.5956 0.4259 0.6772 0.077 Uiso 1 1 calc R
C7 C 0.2352(4) 0.5249(3) 0.9972(4) 0.0446(8) Uani 1 1 d .
H7 H 0.1643 0.4677 1.0260 0.054 Uiso 1 1 calc R
C8 C 0.4040(4) 0.5503(3) 1.0658(4) 0.0453(8) Uani 1 1 d .
H8 H 0.4733 0.5134 1.1507 0.054 Uiso 1 1 calc R
C9 C 0.1144(4) 0.4731(3) 0.3751(4) 0.0514(9) Uani 1 1 d .
H9 H 0.0149 0.4532 0.2985 0.062 Uiso 1 1 calc R
C10 C 0.2070(4) 0.3977(3) 0.4784(4) 0.0463(9) Uani 1 1 d .
H10 H 0.1841 0.3162 0.4875 0.056 Uiso 1 1 calc R
Cl1 Cl 0.70010(10) 0.57484(7) 0.42128(9) 0.0491(2) Uani 1 1 d .
Cl2 Cl 0.15901(10) 0.89036(8) 0.98827(10) 0.0551(2) Uani 1 1 d .
N1 N 0.1914(3) 0.5842(2) 0.4017(3) 0.0397(6) Uani 1 1 d .
N2 N 0.3426(3) 0.4640(2) 0.5687(3) 0.0358(6) Uani 1 1 d .
N3 N 0.1847(3) 0.5985(2) 0.8761(3) 0.0341(6) Uani 1 1 d .
N4 N 0.4575(3) 0.6408(2) 0.9890(3) 0.0331(6) Uani 1 1 d .
Se1 Se 0.49107(3) 0.70162(2) 0.60410(3) 0.03639(9) Uani 1 1 d .
Se2 Se 0.31162(3) 0.79817(3) 0.74000(3) 0.03437(8) Uani 1 1 d .

loop_
_atom_site_aniso_label
_atom_site_aniso_U_11
_atom_site_aniso_U_22
_atom_site_aniso_U_33
_atom_site_aniso_U_23
_atom_site_aniso_U_13
_atom_site_aniso_U_12
C1 0.0276(13) 0.0354(18) 0.0316(17) -0.0026(15) 0.0098(12) -0.0011(12)
C2 0.0302(12) 0.0266(17) 0.0298(16) -0.0016(13) 0.0094(12) 0.0020(11)
C3 0.0336(15) 0.072(2) 0.059(2) 0.014(2) 0.0003(16) -0.0093(16)
C4 0.0359(14) 0.055(2) 0.057(2) -0.002(2) 0.0022(14) -0.0074(17)
C5 0.0533(17) 0.067(2) 0.059(2) 0.017(2) -0.0024(17) 0.000(2)
C6 0.073(2) 0.0376(19) 0.041(2) 0.0017(17) 0.0107(17) 0.0100(17)
C7 0.0502(18) 0.039(2) 0.048(2) 0.0129(18) 0.0183(16) 0.0025(16)
C8 0.0504(18) 0.042(2) 0.038(2) 0.0133(17) 0.0030(15) 0.0109(16)
C9 0.0353(16) 0.056(2) 0.060(2) -0.016(2) 0.0074(16) -0.0119(16)
C10 0.0440(17) 0.0378(19) 0.061(3) -0.0157(19) 0.0202(17) -0.0095(16)
Cl1 0.0433(4) 0.0636(6) 0.0404(5) -0.0124(5) 0.0115(4) 0.0033(4)
Cl2 0.0576(5) 0.0583(6) 0.0482(6) -0.0101(5) 0.0130(4) 0.0188(4)
N1 0.0290(11) 0.0482(18) 0.0390(16) -0.0008(14) 0.0046(11) -0.0014(11)
N2 0.0388(12) 0.0326(15) 0.0381(16) -0.0008(13) 0.0143(11) 0.0017(11)
N3 0.0321(11) 0.0342(14) 0.0356(15) 0.0053(13) 0.0084(11) 0.0004(11)
N4 0.0318(12) 0.0317(14) 0.0328(15) 0.0032(12) 0.0039(11) 0.0041(10)
Se1 0.03410(13) 0.03980(19) 0.03627(18) -0.00195(16) 0.01139(12) -0.00606(14)
Se2 0.03680(14) 0.03014(17) 0.03605(17) 0.00399(16) 0.00983(12) 0.00272(13)

loop_
_atom_type_symbol
_atom_type_description
_atom_type_scat_dispersion_real
_atom_type_scat_dispersion_imag
_atom_type_scat_source
C C 0.0033 0.0016 'International Tables Vol C Tables 4.2.6.8 and 6.1.1.4'
H H 0.0000 0.0000 'International Tables Vol C Tables 4.2.6.8 and 6.1.1.4'
Cl Cl 0.1484 0.1585 'International Tables Vol C Tables 4.2.6.8 and 6.1.1.4'
N N 0.0061 0.0033 'International Tables Vol C Tables 4.2.6.8 and 6.1.1.4'
Se Se -0.0929 2.2259 'International Tables Vol C Tables 4.2.6.8 and 6.1.1.4'
O O 0.0106 0.0060 'International Tables Vol C Tables 4.2.6.8 and 6.1.1.4'

loop_
_geom_angle_atom_site_label_1
_geom_angle_atom_site_label_2
_geom_angle_atom_site_label_3
_geom_angle
N2 C1 N1 107.3(2)
N2 C1 Se1 125.3(2)
N1 C1 Se1 127.4(2)
N3 C2 N4 107.3(2)
N3 C2 Se2 125.21(19)
N4 C2 Se2 127.34(19)
C8 C7 N3 107.4(3)
C7 C8 N4 107.7(3)
C10 C9 N1 107.9(3)
C9 C10 N2 106.8(3)
C1 N1 C9 108.8(3)
C1 N1 C5 126.0(3)
C9 N1 C5 125.2(3)
C1 N2 C10 109.2(3)
C1 N2 C6 125.5(2)
C10 N2 C6 125.4(3)
C2 N3 C7 108.9(2)
C2 N3 C3 125.8(3)
C7 N3 C3 125.1(3)
C2 N4 C8 108.8(2)
C2 N4 C4 126.2(2)
C8 N4 C4 125.0(2)
C1 Se1 Se2 97.75(8)
C2 Se2 Se1 96.00(8)

loop_
_geom_bond_atom_site_label_1
_geom_bond_atom_site_label_2
_geom_bond_distance
C1 N2 1.333(3)
C1 N1 1.340(3)
C1 Se1 1.873(3)
C2 N3 1.335(3)
C2 N4 1.339(3)
C2 Se2 1.883(3)
C3 N3 1.470(3)
C4 N4 1.458(3)
C5 N1 1.460(4)
C6 N2 1.467(4)
C7 C8 1.328(4)
C7 N3 1.372(4)
C8 N4 1.368(4)
C9 C10 1.335(5)
C9 N1 1.363(4)
C10 N2 1.374(4)
Se1 Se2 2.3973(4)
